data_1557488
loop_
_publ_author_name
'Ranjan, Subham'
'Devarapalli, Ramesh'
'Kundu, Sudeshna'
'Saha, Subhankar'
'Deolka, Shubham'
'Vangala, Venu R.'
'Reddy, C. Malla'

_publ_section_title
;
 Isomorphism: `molecular similarity to crystal structure similarity' in
 multicomponent forms of analgesic drugs tolfenamic and mefenamic acid
;
_journal_issue 2
_journal_name_full IUCrJ
_journal_page_first 173
_journal_page_last 183
_journal_paper_doi 10.1107/S205225251901604X
_journal_volume 7
_journal_year 2020
_chemical_formula_moiety 'C15 H14 N O2, C15 H15 N O2, C7 H11 N2'
_chemical_formula_sum 'C37 H40 N4 O4'
_chemical_formula_weight 604.73
_space_group_crystal_system triclinic
_space_group_IT_number 2
_space_group_name_Hall '-P 1'
_space_group_name_H-M_alt 'P -1'
_atom_sites_solution_hydrogens mixed
_atom_sites_solution_primary dual
_audit_creation_date 2019-10-10
_audit_creation_method
;
Olex2 1.3
(compiled 2019.09.11 svn.r3662 for OlexSys, GUI svn.r5938)
;
_cell_angle_alpha 106.152(7)
_cell_angle_beta 105.842(7)
_cell_angle_gamma 103.490(7)
_cell_formula_units_Z 2
_cell_length_a 10.7678(8)
_cell_length_b 11.9673(10)
_cell_length_c 13.7860(11)
_cell_measurement_reflns_used 1757
_cell_measurement_temperature 100.01(10)
_cell_measurement_theta_max 50.8090
_cell_measurement_theta_min 3.5620
_cell_volume 1546.9(3)
_computing_cell_refinement
;
CrysAlisPro, Agilent Technologies,
Version 1.171.37.34 (release 22-05-2014 CrysAlis171 .NET)
(compiled May 22 2014,16:03:01)
;
_computing_data_collection
;
CrysAlisPro, Agilent Technologies,
Version 1.171.37.34 (release 22-05-2014 CrysAlis171 .NET)
(compiled May 22 2014,16:03:01)
;
_computing_data_reduction
;
CrysAlisPro, Agilent Technologies,
Version 1.171.37.34 (release 22-05-2014 CrysAlis171 .NET)
(compiled May 22 2014,16:03:01)
;
_computing_molecular_graphics 'Olex2 1.3 (Dolomanov et al., 2009)'
_computing_publication_material 'Olex2 1.3 (Dolomanov et al., 2009)'
_computing_structure_refinement 'ShelXL 2018/3 (Sheldrick, 2015)'
_computing_structure_solution 'SHELXT 2014/4 (Sheldrick, 2014)'
_diffrn_ambient_environment N~2~
_diffrn_ambient_temperature 100.01(10)
_diffrn_detector 'CCD plate'
_diffrn_detector_area_resol_mean 7.9580
_diffrn_detector_type Eos
_diffrn_measured_fraction_theta_full 0.971
_diffrn_measured_fraction_theta_max 0.971
_diffrn_measurement_details
;
#__ type_ start__ end____ width___ exp.time_
  1 omega  -50.00   62.00   1.0000   15.0000
omega____ theta____ kappa____ phi______ frames
    -       26.3311  -57.0000  -30.0000 112

#__ type_ start__ end____ width___ exp.time_
  2 omega  -50.00   61.00   1.0000   15.0000
omega____ theta____ kappa____ phi______ frames
    -       26.3311  -57.0000 -150.0000 111

#__ type_ start__ end____ width___ exp.time_
  3 omega  -50.00   64.00   1.0000   15.0000
omega____ theta____ kappa____ phi______ frames
    -       26.3311  -57.0000   90.0000 114

#__ type_ start__ end____ width___ exp.time_
  4 omega   68.00  158.00   1.0000   25.0000
omega____ theta____ kappa____ phi______ frames
    -       77.2396  -25.0000  150.0000 90

#__ type_ start__ end____ width___ exp.time_
  5 omega   21.00   47.00   1.0000   25.0000
omega____ theta____ kappa____ phi______ frames
    -       77.2396 -111.0000  120.0000 26

#__ type_ start__ end____ width___ exp.time_
  6 omega    3.00  113.00   1.0000   25.0000
omega____ theta____ kappa____ phi______ frames
    -       77.2396  -63.0000  150.0000 110

#__ type_ start__ end____ width___ exp.time_
  7 omega  125.00  153.00   1.0000   25.0000
omega____ theta____ kappa____ phi______ frames
    -       77.2396  -25.0000    0.0000 28

#__ type_ start__ end____ width___ exp.time_
  8 omega  126.00  162.00   1.0000   25.0000
omega____ theta____ kappa____ phi______ frames
    -       77.2396  111.0000  120.0000 36

#__ type_ start__ end____ width___ exp.time_
  9 omega    0.00  106.00   1.0000   25.0000
omega____ theta____ kappa____ phi______ frames
    -       77.2396  -25.0000    0.0000 106

#__ type_ start__ end____ width___ exp.time_
 10 omega   21.00  107.00   1.0000   25.0000
omega____ theta____ kappa____ phi______ frames
    -       77.2396 -111.0000  -30.0000 86

#__ type_ start__ end____ width___ exp.time_
 11 omega    4.00   59.00   1.0000   25.0000
omega____ theta____ kappa____ phi______ frames
    -       77.2396  -25.0000  150.0000 55

#__ type_ start__ end____ width___ exp.time_
 12 omega   69.00  116.00   1.0000   25.0000
omega____ theta____ kappa____ phi______ frames
    -       77.2396 -111.0000  120.0000 47

#__ type_ start__ end____ width___ exp.time_
 13 omega   27.00  103.00   1.0000   25.0000
omega____ theta____ kappa____ phi______ frames
    -       77.2396   38.0000   30.0000 76

#__ type_ start__ end____ width___ exp.time_
 14 omega  131.00  157.00   1.0000   25.0000
omega____ theta____ kappa____ phi______ frames
    -       77.2396   38.0000   30.0000 26

#__ type_ start__ end____ width___ exp.time_
 15 omega    4.00  116.00   1.0000   25.0000
omega____ theta____ kappa____ phi______ frames
    -       77.2396  -77.0000   30.0000 112
;
_diffrn_measurement_device 'four-circle diffractometer'
_diffrn_measurement_device_type 'SuperNova, Dual, Cu at zero, Eos'
_diffrn_measurement_method '\w scans'
_diffrn_orient_matrix_UB_11 -0.0292435000
_diffrn_orient_matrix_UB_12 0.0607721000
_diffrn_orient_matrix_UB_13 0.1016710000
_diffrn_orient_matrix_UB_21 0.0825070000
_diffrn_orient_matrix_UB_22 0.1282066000
_diffrn_orient_matrix_UB_23 0.0079061000
_diffrn_orient_matrix_UB_31 -0.1313175000
_diffrn_orient_matrix_UB_32 0.0098216000
_diffrn_orient_matrix_UB_33 -0.0719266000
_diffrn_radiation_monochromator mirror
_diffrn_radiation_probe x-ray
_diffrn_radiation_type 'Cu K\a'
_diffrn_radiation_wavelength 1.54184
_diffrn_reflns_av_R_equivalents 0.0524
_diffrn_reflns_av_unetI/netI 0.0541
_diffrn_reflns_Laue_measured_fraction_full 0.971
_diffrn_reflns_Laue_measured_fraction_max 0.971
_diffrn_reflns_limit_h_max 10
_diffrn_reflns_limit_h_min -10
_diffrn_reflns_limit_k_max 12
_diffrn_reflns_limit_k_min -10
_diffrn_reflns_limit_l_max 13
_diffrn_reflns_limit_l_min -13
_diffrn_reflns_number 4616
_diffrn_reflns_point_group_measured_fraction_full 0.971
_diffrn_reflns_point_group_measured_fraction_max 0.971
_diffrn_reflns_theta_full 50.904
_diffrn_reflns_theta_max 50.904
_diffrn_reflns_theta_min 3.580
_diffrn_source 'sealed X-ray tube'
_diffrn_source_type 'SuperNova (Cu) X-ray Source'
_exptl_absorpt_coefficient_mu 0.680
_exptl_absorpt_correction_T_max 1.00000
_exptl_absorpt_correction_T_min 0.94167
_exptl_absorpt_correction_type multi-scan
_exptl_absorpt_process_details
;
CrysAlisPro, Agilent Technologies,
Version 1.171.37.34 (release 22-05-2014 CrysAlis171 .NET)
(compiled May 22 2014,16:03:01)
Empirical absorption correction using spherical harmonics,
 implemented in SCALE3 ABSPACK scaling algorithm.
;
_exptl_crystal_colour colourless
_exptl_crystal_colour_primary colourless
_exptl_crystal_density_diffrn 1.298
_exptl_crystal_description needle
_exptl_crystal_F_000 644
_exptl_crystal_size_max 0.44
_exptl_crystal_size_mid 0.35
_exptl_crystal_size_min 0.2
_refine_diff_density_max 0.258
_refine_diff_density_min -0.252
_refine_diff_density_rms 0.050
_refine_ls_extinction_method none
_refine_ls_goodness_of_fit_ref 1.036
_refine_ls_hydrogen_treatment mixed
_refine_ls_matrix_type full
_refine_ls_number_parameters 525
_refine_ls_number_reflns 3203
_refine_ls_number_restraints 6
_refine_ls_restrained_S_all 1.036
_refine_ls_R_factor_all 0.0807
_refine_ls_R_factor_gt 0.0637
_refine_ls_shift/su_max 0.003
_refine_ls_shift/su_mean 0.000
_refine_ls_structure_factor_coef Fsqd
_refine_ls_weighting_details 'w=1/[\s^2^(Fo^2^)+(0.1036P)^2^+0.6853P] where P=(Fo^2^+2Fc^2^)/3'
_refine_ls_weighting_scheme calc
_refine_ls_wR_factor_gt 0.1701
_refine_ls_wR_factor_ref 0.1862
_reflns_Friedel_coverage 0.000
_reflns_number_gt 2494
_reflns_number_total 3203
_reflns_threshold_expression 'I > 2\s(I)'
_cod_data_source_file ed5019.cif
_cod_data_source_block mfa-dmap_2-1
_cod_original_cell_volume 1546.9(2)
_cod_database_code 1557488
_shelx_shelxl_version_number 2018/3
_chemical_oxdiff_formula 'C H N O'
_shelx_space_group_comment
;
The symmetry employed for this shelxl refinement is uniquely defined
by the following loop, which should always be used as a source of
symmetry information in preference to the above space-group names.
They are only intended as comments.
;
_shelx_estimated_absorpt_t_max 0.876
_shelx_estimated_absorpt_t_min 0.754
_reflns_odcompleteness_completeness 97.99
_reflns_odcompleteness_iscentric 1
_reflns_odcompleteness_theta 50.38
_olex2_refinement_description
;
1. Fixed Uiso
 At 1.2 times of:
  All C(H) groups, All N(H) groups
 At 1.5 times of:
  All C(H,H,H) groups, All O(H) groups
2. Restrained distances
 N4-H4A = N8-H8 = N1-H1 = N9-H9 = N2-H2
 0.87 with sigma of 0.02
 O3-H3
 0.82 with sigma of 0.02
3. Uiso/Uaniso restraints and constraints
Uanis(C38) = Uanis(C42)
Uanis(C24) = Uanis(C25)
Uanis(C23) = Uanis(C51)
Uanis(C50) = Uanis(C44)
Uanis(C13) = Uanis(C12)
Uanis(C41) = Uanis(C52)
Uanis(C45) = Uanis(C8)
Uanis(C12) = Uanis(C13) = Uanis(C52) = Uanis(C41)
Uanis(C28) = Uanis(C27)
Uanis(N1) = Uanis(N8) = Uanis(N9) = Uanis(N2)
4. Others
 Sof(C49)=Sof(H49)=Sof(C50)=Sof(H50)=Sof(C38)=Sof(C40)=Sof(H40A)=Sof(H40B)=
 Sof(H40C)=Sof(C41)=Sof(C45)=Sof(C46)=Sof(H46A)=Sof(H46B)=Sof(H46C)=Sof(N8)=
 Sof(H8)=Sof(N9)=Sof(H9)=Sof(C51)=Sof(C39)=Sof(H39A)=Sof(H39B)=Sof(H39C)=
 Sof(C43)=Sof(H43A)=Sof(H43B)=Sof(H43C)=Sof(C47)=Sof(H47)=Sof(C42)=Sof(C44)=
 Sof(H44)=Sof(C48)=Sof(H48)=Sof(C52)=Sof(C53)=Sof(H53)=1-FVAR(1)
 Sof(N2)=Sof(H2)=Sof(N1)=Sof(H1)=Sof(C25)=Sof(C12)=Sof(C28)=Sof(H28)=Sof(C26)=
 Sof(H26)=Sof(C8)=Sof(C29)=Sof(H29A)=Sof(H29B)=Sof(H29C)=Sof(C15)=Sof(H15A)=
 Sof(H15B)=Sof(H15C)=Sof(C11)=Sof(H11)=Sof(C23)=Sof(C9)=Sof(H9A)=Sof(C24)=
 Sof(C13)=Sof(C27)=Sof(H27)=Sof(C30)=Sof(H30A)=Sof(H30B)=Sof(H30C)=Sof(C14)=
 Sof(H14A)=Sof(H14B)=Sof(H14C)=Sof(C10)=Sof(H10)=FVAR(1)
5.a Fixed occupancy and ADP/Uiso:
 H3, H4A, H2, H8
5.b Aromatic/amide H refined with riding coordinates:
 C21(H21), C33(H33), C4(H4), C6(H6), C32(H32), C5(H5), C34(H34), C20(H20),
 C35(H35), C3(H3A), C18(H18), C19(H19), C28(H28), C26(H26), C11(H11), C9(H9A),
 C27(H27), C10(H10), C49(H49), C50(H50), C47(H47), C44(H44), C48(H48), C53(H53)
5.c Idealised Me refined as rotating group:
 C36(H36A,H36B,H36C), C37(H37A,H37B,H37C), C29(H29A,H29B,H29C), C15(H15A,H15B,
 H15C), C30(H30A,H30B,H30C), C14(H14A,H14B,H14C), C40(H40A,H40B,H40C), C46(H46A,
 H46B,H46C), C39(H39A,H39B,H39C), C43(H43A,H43B,H43C)
;
_olex2_submission_special_instructions 'No special instructions were received'

loop_
_space_group_symop_operation_xyz
'x, y, z'
'-x, -y, -z'

loop_
_atom_site_label
_atom_site_type_symbol
_atom_site_fract_x
_atom_site_fract_y
_atom_site_fract_z
_atom_site_U_iso_or_equiv
_atom_site_adp_type
_atom_site_occupancy
_atom_site_site_symmetry_order
_atom_site_calc_flag
_atom_site_refinement_flags_posn
_atom_site_refinement_flags_adp
_atom_site_refinement_flags_occupancy
_atom_site_disorder_assembly
_atom_site_disorder_group
O2 O 0.2148(2) 0.5569(2) 0.81108(19) 0.0353(7) Uani 1 1 d . . . . .
O3 O 0.2942(2) 0.4457(2) 0.6661(2) 0.0379(8) Uani 1 1 d D . . . .
H3 H 0.265(4) 0.479(3) 0.714(2) 0.057 Uiso 1 1 d D U . . .
O4 O 0.0801(2) 0.3289(2) 0.55678(19) 0.0355(7) Uani 1 1 d . . . . .
O1 O 0.4257(2) 0.6504(2) 0.93647(19) 0.0357(7) Uani 1 1 d . . . . .
N4 N 0.5828(3) 0.5642(3) 0.8395(2) 0.0347(9) Uani 1 1 d D . . . .
H4A H 0.521(3) 0.581(3) 0.871(3) 0.042 Uiso 1 1 d D U . . .
N3 N 0.8486(3) 0.4567(3) 0.7000(2) 0.0304(8) Uani 1 1 d . . . . .
N2 N 0.0480(17) 0.1592(15) 0.3637(12) 0.031(2) Uani 0.587(5) 1 d D . P A 1
H2 H 0.001(6) 0.186(6) 0.402(5) 0.037 Uiso 0.5873 1 d D U P A 1
N1 N 0.4583(16) 0.8308(14) 1.1222(11) 0.031(2) Uani 0.587(5) 1 d D . P A 1
H1 H 0.503(6) 0.803(6) 1.082(5) 0.037 Uiso 0.587(5) 1 d D U P A 1
C1 C 0.2982(4) 0.6315(3) 0.9033(3) 0.0270(9) Uani 1 1 d . . . . .
C2 C 0.2406(3) 0.6996(3) 0.9790(3) 0.0259(9) Uani 1 1 d . . . . .
C16 C 0.2025(4) 0.3561(3) 0.5768(3) 0.0252(9) Uani 1 1 d . . . . .
C17 C 0.2652(3) 0.2939(3) 0.5038(3) 0.0247(9) Uani 1 1 d . . . . .
C21 C 0.2517(3) 0.1371(3) 0.3430(3) 0.0321(10) Uani 1 1 d . . . . .
H21 H 0.199436 0.069854 0.276350 0.039 Uiso 1 1 calc R U . . .
C33 C 0.6329(3) 0.4778(3) 0.8619(3) 0.0296(9) Uani 1 1 d . . . . .
H33 H 0.604943 0.440999 0.908670 0.036 Uiso 1 1 calc R U . . .
C22 C 0.1831(3) 0.1919(3) 0.4061(3) 0.0308(10) Uani 1 1 d . . . . .
C31 C 0.7634(3) 0.4938(3) 0.7467(3) 0.0261(10) Uani 1 1 d . . . . .
C7 C 0.3227(3) 0.7990(3) 1.0779(3) 0.0304(10) Uani 1 1 d . . . . .
C4 C 0.0366(4) 0.7175(3) 1.0151(3) 0.0369(11) Uani 1 1 d . . . . .
H4 H -0.060256 0.688481 0.993915 0.044 Uiso 1 1 calc R U . . .
C6 C 0.2554(4) 0.8545(3) 1.1420(3) 0.0327(10) Uani 1 1 d . . . . .
H6 H 0.308490 0.921124 1.208806 0.039 Uiso 1 1 calc R U . . .
C32 C 0.7232(3) 0.4421(3) 0.8185(3) 0.0321(10) Uani 1 1 d . . . . .
H32 H 0.759234 0.382151 0.836429 0.039 Uiso 1 1 calc R U . . .
C5 C 0.1164(3) 0.8149(3) 1.1102(3) 0.0302(10) Uani 1 1 d . . . . .
H5 H 0.074033 0.855187 1.154417 0.036 Uiso 1 1 calc R U . . .
C34 C 0.6195(3) 0.6166(3) 0.7730(3) 0.0309(10) Uani 1 1 d . . . . .
H34 H 0.582246 0.677132 0.757967 0.037 Uiso 1 1 calc R U . . .
C20 C 0.3908(4) 0.1779(3) 0.3750(3) 0.0349(10) Uani 1 1 d . . . . .
H20 H 0.433903 0.137009 0.331932 0.042 Uiso 1 1 calc R U . . .
C35 C 0.7091(3) 0.5852(3) 0.7262(3) 0.0328(10) Uani 1 1 d . . . . .
H35 H 0.734757 0.624457 0.680119 0.039 Uiso 1 1 calc R U . . .
C3 C 0.1005(4) 0.6629(3) 0.9512(3) 0.0342(10) Uani 1 1 d . . . . .
H3A H 0.045129 0.596616 0.884576 0.041 Uiso 1 1 calc R U . . .
C36 C 0.8994(4) 0.3602(3) 0.7209(3) 0.0364(10) Uani 1 1 d . . . . .
H36A H 0.955131 0.388247 0.797956 0.055 Uiso 1 1 calc R U . . .
H36B H 0.955429 0.341458 0.677415 0.055 Uiso 1 1 calc R U . . .
H36C H 0.821824 0.285798 0.701529 0.055 Uiso 1 1 calc R U . . .
C37 C 0.8944(4) 0.5146(3) 0.6303(3) 0.0344(10) Uani 1 1 d . . . . .
H37A H 0.816241 0.495397 0.564474 0.052 Uiso 1 1 calc R U . . .
H37B H 0.963874 0.483178 0.610591 0.052 Uiso 1 1 calc R U . . .
H37C H 0.933799 0.604237 0.668757 0.052 Uiso 1 1 calc R U . . .
C18 C 0.4056(4) 0.3329(3) 0.5320(3) 0.0378(11) Uani 1 1 d . . . . .
H18 H 0.460357 0.400652 0.597772 0.045 Uiso 1 1 calc R U . . .
C19 C 0.4693(4) 0.2777(3) 0.4689(3) 0.0405(11) Uani 1 1 d . . . . .
H19 H 0.566142 0.307946 0.489683 0.049 Uiso 1 1 calc R U . . .
C25 C -0.1889(15) -0.1476(13) 0.1579(13) 0.0304(18) Uani 0.587(5) 1 d . . P A 1
C12 C 0.6943(15) 1.1321(14) 1.3389(17) 0.0339(16) Uani 0.587(5) 1 d . . P A 1
C28 C -0.0723(14) 0.0916(15) 0.1731(12) 0.0399(19) Uani 0.587(5) 1 d . . P A 1
H28 H -0.036414 0.173807 0.176879 0.048 Uiso 0.587(5) 1 calc R U P A 1
C26 C -0.2179(11) -0.1178(12) 0.0690(9) 0.037(4) Uani 0.587(5) 1 d . . P A 1
H26 H -0.281551 -0.178757 0.001888 0.045 Uiso 0.587(5) 1 calc R U P A 1
C8 C 0.5453(13) 0.9230(12) 1.2217(12) 0.031(4) Uani 0.587(5) 1 d . . P A 1
C29 C -0.0583(13) -0.0888(14) 0.3587(8) 0.049(3) Uani 0.587(5) 1 d . . P A 1
H29A H -0.039970 -0.167027 0.341231 0.074 Uiso 0.587(5) 1 calc R U P A 1
H29B H -0.133117 -0.096228 0.386703 0.074 Uiso 0.587(5) 1 calc R U P A 1
H29C H 0.024263 -0.022831 0.413707 0.074 Uiso 0.587(5) 1 calc R U P A 1
C15 C 0.5641(16) 1.0875(17) 1.1419(14) 0.038(4) Uani 0.587(5) 1 d . . P A 1
H15A H 0.556563 1.169804 1.167635 0.057 Uiso 0.587(5) 1 calc R U P A 1
H15B H 0.475803 1.029302 1.087739 0.057 Uiso 0.587(5) 1 calc R U P A 1
H15C H 0.634372 1.090731 1.109180 0.057 Uiso 0.587(5) 1 calc R U P A 1
C11 C 0.7215(11) 1.0964(12) 1.4269(8) 0.049(3) Uani 0.587(5) 1 d . . P A 1
H11 H 0.782586 1.154368 1.496217 0.058 Uiso 0.587(5) 1 calc R U P A 1
C23 C -0.0398(11) 0.0641(10) 0.2673(10) 0.027(3) Uani 0.587(5) 1 d . . P A 1
C9 C 0.5765(12) 0.8894(11) 1.3146(10) 0.027(3) Uani 0.587(5) 1 d . . P A 1
H9A H 0.539086 0.806088 1.307521 0.032 Uiso 0.587(5) 1 calc R U P A 1
C24 C -0.0980(8) -0.0590(9) 0.2595(7) 0.0304(18) Uani 0.587(5) 1 d . . P A 1
C13 C 0.6030(9) 1.0459(9) 1.2353(8) 0.0339(16) Uani 0.587(5) 1 d . . P A 1
C27 C -0.1577(7) -0.0018(7) 0.0731(5) 0.0399(19) Uani 0.587(5) 1 d . . P A 1
H27 H -0.173680 0.015485 0.008419 0.048 Uiso 0.587(5) 1 calc R U P A 1
C30 C -0.2540(8) -0.2783(8) 0.1509(6) 0.042(2) Uani 0.587(5) 1 d . . P A 1
H30A H -0.325381 -0.325964 0.079188 0.063 Uiso 0.587(5) 1 calc R U P A 1
H30B H -0.294772 -0.275564 0.206639 0.063 Uiso 0.587(5) 1 calc R U P A 1
H30C H -0.183812 -0.317673 0.162406 0.063 Uiso 0.587(5) 1 calc R U P A 1
C14 C 0.7583(7) 1.2636(8) 1.3505(6) 0.041(2) Uani 0.587(5) 1 d . . P A 1
H14A H 0.690908 1.306202 1.351182 0.062 Uiso 0.587(5) 1 calc R U P A 1
H14B H 0.787929 1.264242 1.289419 0.062 Uiso 0.587(5) 1 calc R U P A 1
H14C H 0.837608 1.305811 1.418431 0.062 Uiso 0.587(5) 1 calc R U P A 1
C10 C 0.6596(7) 0.9763(7) 1.4135(6) 0.045(2) Uani 0.587(5) 1 d . . P A 1
H10 H 0.675305 0.953062 1.475108 0.053 Uiso 0.587(5) 1 calc R U P A 1
C49 C 0.6830(9) 1.1793(9) 1.2619(8) 0.042(3) Uani 0.413(5) 1 d . . P A 2
H49 H 0.713423 1.254338 1.250881 0.050 Uiso 0.413(5) 1 calc R U P A 2
C50 C -0.1677(9) -0.1950(9) 0.2332(8) 0.037(3) Uani 0.413(5) 1 d . . P A 2
H50 H -0.195888 -0.268886 0.246453 0.044 Uiso 0.413(5) 1 calc R U P A 2
C38 C -0.0808(11) 0.0229(12) 0.1949(13) 0.037(3) Uani 0.413(5) 1 d . . P A 2
C40 C -0.2279(12) -0.0944(10) -0.0094(10) 0.057(4) Uani 0.413(5) 1 d . . P A 2
H40A H -0.264063 -0.026398 -0.008817 0.086 Uiso 0.413(5) 1 calc R U P A 2
H40B H -0.301116 -0.173129 -0.055562 0.086 Uiso 0.413(5) 1 calc R U P A 2
H40C H -0.153417 -0.084949 -0.037618 0.086 Uiso 0.413(5) 1 calc R U P A 2
C41 C 0.5846(11) 0.9605(12) 1.2913(13) 0.0339(16) Uani 0.413(5) 1 d . . P A 2
C45 C 0.554(2) 0.9681(18) 1.1942(19) 0.031(4) Uani 0.413(5) 1 d . . P A 2
C46 C 0.7197(16) 1.0693(15) 1.4964(11) 0.092(6) Uani 0.413(5) 1 d . . P A 2
H46A H 0.638610 1.057373 1.516887 0.138 Uiso 0.413(5) 1 calc R U P A 2
H46B H 0.790257 1.147748 1.547388 0.138 Uiso 0.413(5) 1 calc R U P A 2
H46C H 0.755171 1.001370 1.498436 0.138 Uiso 0.413(5) 1 calc R U P A 2
N8 N 0.468(2) 0.857(2) 1.0979(18) 0.031(2) Uani 0.413(5) 1 d D . P A 2
H8 H 0.498(9) 0.826(8) 1.047(5) 0.037 Uiso 0.4127 1 d D U P A 2
N9 N 0.039(3) 0.134(2) 0.3857(19) 0.031(2) Uani 0.413(5) 1 d D . P A 2
H9 H 0.005(9) 0.162(8) 0.434(5) 0.037 Uiso 0.413(5) 1 d D U P A 2
C51 C -0.0437(17) 0.0150(16) 0.2908(15) 0.027(3) Uani 0.413(5) 1 d . . P A 2
C39 C -0.0418(17) 0.1290(15) 0.1622(15) 0.041(5) Uani 0.413(5) 1 d . . P A 2
H39A H -0.124376 0.143826 0.125102 0.062 Uiso 0.413(5) 1 calc R U P A 2
H39B H 0.008062 0.111433 0.113210 0.062 Uiso 0.413(5) 1 calc R U P A 2
H39C H 0.017010 0.202396 0.226633 0.062 Uiso 0.413(5) 1 calc R U P A 2
C43 C 0.533(2) 0.845(2) 1.314(2) 0.065(8) Uani 0.413(5) 1 d . . P A 2
H43A H 0.473113 0.777244 1.245425 0.098 Uiso 0.413(5) 1 calc R U P A 2
H43B H 0.482528 0.860003 1.362236 0.098 Uiso 0.413(5) 1 calc R U P A 2
H43C H 0.611598 0.822604 1.347963 0.098 Uiso 0.413(5) 1 calc R U P A 2
C47 C 0.598(2) 1.073(2) 1.176(2) 0.043(7) Uani 0.413(5) 1 d . . P A 2
H47 H 0.571435 1.073170 1.104189 0.052 Uiso 0.413(5) 1 calc R U P A 2
C42 C -0.1736(17) -0.0925(19) 0.106(2) 0.037(3) Uani 0.413(5) 1 d . . P A 2
C44 C -0.0824(18) -0.089(2) 0.3162(16) 0.037(3) Uani 0.413(5) 1 d . . P A 2
H44 H -0.050426 -0.086610 0.388531 0.044 Uiso 0.413(5) 1 calc R U P A 2
C48 C 0.7213(16) 1.1758(12) 1.3590(18) 0.028(4) Uani 0.413(5) 1 d . . P A 2
H48 H 0.780998 1.250068 1.417241 0.034 Uiso 0.413(5) 1 calc R U P A 2
C52 C 0.6811(15) 1.0717(16) 1.3833(14) 0.0339(16) Uani 0.413(5) 1 d . . P A 2
C53 C -0.2125(14) -0.1953(13) 0.1327(14) 0.027(5) Uani 0.413(5) 1 d . . P A 2
H53 H -0.274475 -0.270211 0.076412 0.032 Uiso 0.413(5) 1 calc R U P A 2

loop_
_atom_site_aniso_label
_atom_site_aniso_U_11
_atom_site_aniso_U_22
_atom_site_aniso_U_33
_atom_site_aniso_U_23
_atom_site_aniso_U_13
_atom_site_aniso_U_12
O2 0.0319(14) 0.0342(16) 0.0239(15) -0.0072(13) 0.0032(13) 0.0124(12)
O3 0.0302(15) 0.0363(17) 0.0298(16) -0.0092(14) 0.0067(13) 0.0113(13)
O4 0.0270(16) 0.0341(16) 0.0319(15) -0.0041(12) 0.0070(12) 0.0103(12)
O1 0.0296(16) 0.0336(15) 0.0328(15) -0.0040(12) 0.0092(12) 0.0131(12)
N4 0.0322(18) 0.032(2) 0.0308(19) -0.0011(16) 0.0096(15) 0.0109(16)
N3 0.0298(17) 0.0244(17) 0.0324(18) 0.0029(15) 0.0106(15) 0.0104(14)
N2 0.023(2) 0.030(6) 0.027(6) -0.007(3) 0.015(3) 0.000(4)
N1 0.023(2) 0.030(6) 0.027(6) -0.007(3) 0.015(3) 0.000(4)
C1 0.027(2) 0.022(2) 0.028(2) 0.0057(19) 0.0082(19) 0.0089(17)
C2 0.026(2) 0.019(2) 0.024(2) -0.0006(17) 0.0040(17) 0.0076(17)
C16 0.024(2) 0.022(2) 0.023(2) 0.0033(18) 0.0035(18) 0.0066(17)
C17 0.024(2) 0.021(2) 0.023(2) 0.0007(17) 0.0053(17) 0.0087(17)
C21 0.030(2) 0.025(2) 0.031(2) -0.0020(18) 0.0071(18) 0.0106(18)
C33 0.033(2) 0.025(2) 0.025(2) 0.0051(17) 0.0071(17) 0.0102(18)
C22 0.025(2) 0.026(2) 0.034(2) 0.0027(18) 0.0060(18) 0.0115(18)
C31 0.024(2) 0.018(2) 0.025(2) -0.0019(18) 0.0059(18) 0.0024(17)
C7 0.024(2) 0.026(2) 0.032(2) 0.0005(18) 0.0035(18) 0.0109(17)
C4 0.023(2) 0.039(2) 0.032(2) -0.004(2) 0.0032(18) 0.0099(18)
C6 0.030(2) 0.024(2) 0.032(2) -0.0038(18) 0.0066(18) 0.0100(18)
C32 0.033(2) 0.027(2) 0.033(2) 0.0069(19) 0.0101(19) 0.0130(18)
C5 0.031(2) 0.031(2) 0.027(2) 0.0024(18) 0.0108(18) 0.0178(18)
C34 0.032(2) 0.026(2) 0.030(2) 0.0056(19) 0.0082(18) 0.0110(18)
C20 0.033(2) 0.033(2) 0.034(2) 0.0009(19) 0.0099(19) 0.0192(19)
C35 0.033(2) 0.027(2) 0.033(2) 0.0053(18) 0.0091(18) 0.0097(18)
C3 0.030(2) 0.031(2) 0.024(2) -0.0069(18) 0.0013(18) 0.0091(18)
C36 0.042(2) 0.026(2) 0.044(2) 0.0065(19) 0.0224(19) 0.0153(19)
C37 0.035(2) 0.035(2) 0.032(2) 0.0077(19) 0.0136(18) 0.0145(18)
C18 0.031(2) 0.034(2) 0.029(2) -0.0082(18) 0.0019(18) 0.0115(19)
C19 0.024(2) 0.039(3) 0.039(2) -0.007(2) 0.0063(19) 0.0079(19)
C25 0.036(4) 0.014(5) 0.041(5) 0.005(4) 0.015(4) 0.014(4)
C12 0.034(4) 0.016(5) 0.047(6) 0.005(3) 0.010(3) 0.015(4)
C28 0.044(4) 0.049(5) 0.024(3) 0.018(3) 0.001(3) 0.018(4)
C26 0.022(6) 0.039(7) 0.037(9) 0.003(6) -0.002(5) 0.014(6)
C8 0.024(3) 0.020(8) 0.038(9) -0.008(6) 0.014(4) 0.005(6)
C29 0.051(6) 0.036(5) 0.042(7) 0.006(6) 0.000(5) 0.011(4)
C15 0.036(8) 0.033(7) 0.043(8) 0.011(5) 0.011(6) 0.016(5)
C11 0.043(7) 0.047(8) 0.035(8) -0.011(6) 0.006(5) 0.020(6)
C23 0.021(3) 0.006(7) 0.039(6) -0.006(5) 0.004(3) 0.005(5)
C9 0.030(7) 0.022(10) 0.023(6) 0.008(6) 0.003(5) 0.007(7)
C24 0.036(4) 0.014(5) 0.041(5) 0.005(4) 0.015(4) 0.014(4)
C13 0.034(4) 0.016(5) 0.047(6) 0.005(3) 0.010(3) 0.015(4)
C27 0.044(4) 0.049(5) 0.024(3) 0.018(3) 0.001(3) 0.018(4)
C30 0.044(5) 0.030(5) 0.045(5) 0.006(4) 0.007(4) 0.020(4)
C14 0.047(5) 0.042(5) 0.035(5) 0.010(5) 0.011(4) 0.024(4)
C10 0.052(5) 0.055(6) 0.023(5) 0.009(5) 0.003(4) 0.030(4)
C49 0.035(6) 0.022(6) 0.042(8) -0.009(7) 0.008(6) -0.002(5)
C50 0.027(5) 0.027(5) 0.039(7) -0.002(5) 0.006(5) 0.002(4)
C38 0.021(6) 0.032(8) 0.045(8) 0.000(6) -0.001(5) 0.017(5)
C40 0.065(8) 0.044(7) 0.026(7) -0.005(6) -0.018(6) 0.014(6)
C41 0.034(4) 0.016(5) 0.047(6) 0.005(3) 0.010(3) 0.015(4)
C45 0.024(3) 0.020(8) 0.038(9) -0.008(6) 0.014(4) 0.005(6)
C46 0.110(12) 0.089(12) 0.028(8) 0.011(9) -0.018(8) 0.010(9)
N8 0.023(2) 0.030(6) 0.027(6) -0.007(3) 0.015(3) 0.000(4)
N9 0.023(2) 0.030(6) 0.027(6) -0.007(3) 0.015(3) 0.000(4)
C51 0.021(3) 0.006(7) 0.039(6) -0.006(5) 0.004(3) 0.005(5)
C39 0.037(8) 0.055(11) 0.026(8) 0.006(6) 0.010(5) 0.018(7)
C43 0.053(15) 0.036(13) 0.079(13) 0.019(9) -0.002(9) 0.000(9)
C47 0.022(10) 0.034(11) 0.08(2) 0.024(12) 0.011(12) 0.015(8)
C42 0.021(6) 0.032(8) 0.045(8) 0.000(6) -0.001(5) 0.017(5)
C44 0.027(5) 0.027(5) 0.039(7) -0.002(5) 0.006(5) 0.002(4)
C48 0.035(9) 0.020(12) 0.033(11) 0.009(9) 0.011(8) 0.018(9)
C52 0.034(4) 0.016(5) 0.047(6) 0.005(3) 0.010(3) 0.015(4)
C53 0.020(7) 0.014(11) 0.031(10) -0.002(8) -0.004(6) 0.007(8)

loop_
_atom_type_symbol
_atom_type_description
_atom_type_scat_dispersion_real
_atom_type_scat_dispersion_imag
_atom_type_scat_source
C C 0.0181 0.0091 'International Tables Vol C Tables 4.2.6.8 and 6.1.1.4'
H H 0.0000 0.0000 'International Tables Vol C Tables 4.2.6.8 and 6.1.1.4'
N N 0.0311 0.0180 'International Tables Vol C Tables 4.2.6.8 and 6.1.1.4'
O O 0.0492 0.0322 'International Tables Vol C Tables 4.2.6.8 and 6.1.1.4'

loop_
_geom_angle_atom_site_label_1
_geom_angle_atom_site_label_2
_geom_angle_atom_site_label_3
_geom_angle
_geom_angle_site_symmetry_1
_geom_angle_site_symmetry_3
_geom_angle_publ_flag
C16 O3 H3 117(3) . . ?
C33 N4 H4A 115(2) . . ?
C34 N4 H4A 124(2) . . ?
C34 N4 C33 120.7(3) . . ?
C31 N3 C36 120.3(3) . . ?
C31 N3 C37 120.7(3) . . ?
C36 N3 C37 119.0(3) . . ?
C22 N2 H2 121(5) . . ?
C22 N2 C23 127.4(15) . . ?
C23 N2 H2 110(5) . . ?
C7 N1 H1 119(5) . . ?
C7 N1 C8 127.4(13) . . ?
C8 N1 H1 113(5) . . ?
O2 C1 O1 124.4(3) . . ?
O2 C1 C2 117.3(3) . . ?
O1 C1 C2 118.3(3) . . ?
C7 C2 C1 123.5(3) . . ?
C3 C2 C1 118.3(3) . . ?
C3 C2 C7 118.3(3) . . ?
O3 C16 C17 113.0(3) . . ?
O4 C16 O3 123.0(3) . . ?
O4 C16 C17 123.9(3) . . ?
C22 C17 C16 121.1(3) . . ?
C18 C17 C16 120.0(3) . . ?
C18 C17 C22 118.8(3) . . ?
C22 C21 H21 119.1 . . ?
C20 C21 H21 119.1 . . ?
C20 C21 C22 121.8(3) . . ?
N4 C33 H33 119.5 . . ?
N4 C33 C32 121.0(4) . . ?
C32 C33 H33 119.5 . . ?
N2 C22 C17 123.3(8) . . ?
N2 C22 C21 118.5(8) . . ?
C17 C22 N9 119.5(11) . . ?
C21 C22 C17 117.2(3) . . ?
C21 C22 N9 122.1(11) . . ?
N3 C31 C32 121.2(3) . . ?
N3 C31 C35 122.0(3) . . ?
C35 C31 C32 116.9(3) . . ?
N1 C7 C2 124.0(8) . . ?
N1 C7 C6 117.4(7) . . ?
C2 C7 N8 118.9(10) . . ?
C6 C7 C2 117.7(3) . . ?
C6 C7 N8 122.0(11) . . ?
C5 C4 H4 120.8 . . ?
C5 C4 C3 118.4(3) . . ?
C3 C4 H4 120.8 . . ?
C7 C6 H6 119.2 . . ?
C5 C6 C7 121.6(3) . . ?
C5 C6 H6 119.2 . . ?
C33 C32 C31 120.2(3) . . ?
C33 C32 H32 119.9 . . ?
C31 C32 H32 119.9 . . ?
C4 C5 H5 119.6 . . ?
C6 C5 C4 120.8(3) . . ?
C6 C5 H5 119.6 . . ?
N4 C34 H34 119.2 . . ?
N4 C34 C35 121.6(3) . . ?
C35 C34 H34 119.2 . . ?
C21 C20 H20 119.6 . . ?
C21 C20 C19 120.7(3) . . ?
C19 C20 H20 119.7 . . ?
C31 C35 H35 120.2 . . ?
C34 C35 C31 119.6(4) . . ?
C34 C35 H35 120.2 . . ?
C2 C3 C4 123.2(3) . . ?
C2 C3 H3A 118.4 . . ?
C4 C3 H3A 118.4 . . ?
N3 C36 H36A 109.5 . . ?
N3 C36 H36B 109.5 . . ?
N3 C36 H36C 109.5 . . ?
H36A C36 H36B 109.5 . . ?
H36A C36 H36C 109.5 . . ?
H36B C36 H36C 109.5 . . ?
N3 C37 H37A 109.5 . . ?
N3 C37 H37B 109.5 . . ?
N3 C37 H37C 109.5 . . ?
H37A C37 H37B 109.5 . . ?
H37A C37 H37C 109.5 . . ?
H37B C37 H37C 109.5 . . ?
C17 C18 H18 118.7 . . ?
C19 C18 C17 122.6(3) . . ?
C19 C18 H18 118.7 . . ?
C20 C19 H19 120.6 . . ?
C18 C19 C20 118.9(3) . . ?
C18 C19 H19 120.6 . . ?
C26 C25 C24 121.1(15) . . ?
C26 C25 C30 120.6(12) . . ?
C24 C25 C30 118.3(13) . . ?
C11 C12 C13 120.5(17) . . ?
C11 C12 C14 121.0(13) . . ?
C13 C12 C14 118.4(19) . . ?
C23 C28 H28 119.9 . . ?
C23 C28 C27 120.2(12) . . ?
C27 C28 H28 119.9 . . ?
C25 C26 H26 119.3 . . ?
C25 C26 C27 121.4(11) . . ?
C27 C26 H26 119.3 . . ?
N1 C8 C9 118.0(9) . . ?
C13 C8 N1 123.8(10) . . ?
C13 C8 C9 118.2(13) . . ?
H29A C29 H29B 109.5 . . ?
H29A C29 H29C 109.5 . . ?
H29B C29 H29C 109.5 . . ?
C24 C29 H29A 109.5 . . ?
C24 C29 H29B 109.5 . . ?
C24 C29 H29C 109.5 . . ?
H15A C15 H15B 109.5 . . ?
H15A C15 H15C 109.5 . . ?
H15B C15 H15C 109.5 . . ?
C13 C15 H15A 109.5 . . ?
C13 C15 H15B 109.5 . . ?
C13 C15 H15C 109.5 . . ?
C12 C11 H11 120.3 . . ?
C12 C11 C10 119.3(11) . . ?
C10 C11 H11 120.3 . . ?
N2 C23 C28 118.0(10) . . ?
N2 C23 C24 123.4(11) . . ?
C28 C23 C24 118.6(13) . . ?
C8 C9 H9A 119.9 . . ?
C10 C9 C8 120.2(12) . . ?
C10 C9 H9A 119.9 . . ?
C25 C24 C29 123.0(13) . . ?
C25 C24 C23 118.7(11) . . ?
C23 C24 C29 118.4(10) . . ?
C12 C13 C15 120.3(15) . . ?
C8 C13 C12 119.6(13) . . ?
C8 C13 C15 120.0(12) . . ?
C28 C27 H27 120.1 . . ?
C26 C27 C28 119.8(9) . . ?
C26 C27 H27 120.1 . . ?
C25 C30 H30A 109.5 . . ?
C25 C30 H30B 109.5 . . ?
C25 C30 H30C 109.5 . . ?
H30A C30 H30B 109.5 . . ?
H30A C30 H30C 109.5 . . ?
H30B C30 H30C 109.5 . . ?
C12 C14 H14A 109.5 . . ?
C12 C14 H14B 109.5 . . ?
C12 C14 H14C 109.5 . . ?
H14A C14 H14B 109.5 . . ?
H14A C14 H14C 109.5 . . ?
H14B C14 H14C 109.5 . . ?
C11 C10 H10 119.0 . . ?
C9 C10 C11 122.0(9) . . ?
C9 C10 H10 119.0 . . ?
C47 C49 H49 120.4 . . ?
C48 C49 H49 120.4 . . ?
C48 C49 C47 119.1(15) . . ?
C44 C50 H50 120.0 . . ?
C53 C50 H50 120.0 . . ?
C53 C50 C44 120.0(15) . . ?
C51 C38 C39 130.0(15) . . ?
C51 C38 C42 115.3(16) . . ?
C42 C38 C39 114.8(19) . . ?
H40A C40 H40B 109.5 . . ?
H40A C40 H40C 109.5 . . ?
H40B C40 H40C 109.5 . . ?
C42 C40 H40A 109.5 . . ?
C42 C40 H40B 109.5 . . ?
C42 C40 H40C 109.5 . . ?
C45 C41 C43 125.0(18) . . ?
C45 C41 C52 117.0(15) . . ?
C52 C41 C43 117.9(19) . . ?
C41 C45 N8 119.5(13) . . ?
C41 C45 C47 124(2) . . ?
C47 C45 N8 116.3(19) . . ?
H46A C46 H46B 109.5 . . ?
H46A C46 H46C 109.5 . . ?
H46B C46 H46C 109.5 . . ?
C52 C46 H46A 109.5 . . ?
C52 C46 H46B 109.5 . . ?
C52 C46 H46C 109.5 . . ?
C7 N8 C45 120.9(18) . . ?
C7 N8 H8 117(7) . . ?
C45 N8 H8 122(7) . . ?
C22 N9 H9 119(7) . . ?
C22 N9 C51 120.0(19) . . ?
C51 N9 H9 120(7) . . ?
C38 C51 N9 116.8(15) . . ?
C38 C51 C44 127.2(18) . . ?
C44 C51 N9 115.7(15) . . ?
C38 C39 H39A 109.5 . . ?
C38 C39 H39B 109.5 . . ?
C38 C39 H39C 109.5 . . ?
H39A C39 H39B 109.5 . . ?
H39A C39 H39C 109.5 . . ?
H39B C39 H39C 109.5 . . ?
C41 C43 H43A 109.5 . . ?
C41 C43 H43B 109.5 . . ?
C41 C43 H43C 109.5 . . ?
H43A C43 H43B 109.5 . . ?
H43A C43 H43C 109.5 . . ?
H43B C43 H43C 109.5 . . ?
C49 C47 H47 120.4 . . ?
C45 C47 C49 119(2) . . ?
C45 C47 H47 120.4 . . ?
C38 C42 C40 120.3(19) . . ?
C53 C42 C38 117(2) . . ?
C53 C42 C40 122.9(15) . . ?
C50 C44 C51 116.9(18) . . ?
C50 C44 H44 121.5 . . ?
C51 C44 H44 121.5 . . ?
C49 C48 H48 117.7 . . ?
C49 C48 C52 124.7(15) . . ?
C52 C48 H48 117.7 . . ?
C41 C52 C46 119.6(18) . . ?
C48 C52 C41 116(2) . . ?
C48 C52 C46 124.6(16) . . ?
C50 C53 C42 123.9(14) . . ?
C50 C53 H53 118.1 . . ?
C42 C53 H53 118.1 . . ?

loop_
_geom_bond_atom_site_label_1
_geom_bond_atom_site_label_2
_geom_bond_distance
_geom_bond_site_symmetry_2
_geom_bond_publ_flag
O2 C1 1.261(4) . ?
O3 H3 0.84(2) . ?
O3 C16 1.322(4) . ?
O4 C16 1.212(4) . ?
O1 C1 1.264(4) . ?
N4 H4A 0.919(19) . ?
N4 C33 1.343(5) . ?
N4 C34 1.339(5) . ?
N3 C31 1.345(4) . ?
N3 C36 1.452(5) . ?
N3 C37 1.455(5) . ?
N2 H2 0.87(2) . ?
N2 C22 1.325(17) . ?
N2 C23 1.39(2) . ?
N1 H1 0.88(2) . ?
N1 C7 1.333(16) . ?
N1 C8 1.40(2) . ?
C1 C2 1.502(5) . ?
C2 C7 1.415(5) . ?
C2 C3 1.377(5) . ?
C16 C17 1.486(5) . ?
C17 C22 1.420(5) . ?
C17 C18 1.380(5) . ?
C21 H21 0.9500 . ?
C21 C22 1.412(5) . ?
C21 C20 1.361(5) . ?
C33 H33 0.9500 . ?
C33 C32 1.362(5) . ?
C22 N9 1.45(2) . ?
C31 C32 1.414(5) . ?
C31 C35 1.413(5) . ?
C7 C6 1.412(5) . ?
C7 N8 1.46(2) . ?
C4 H4 0.9500 . ?
C4 C5 1.372(5) . ?
C4 C3 1.377(5) . ?
C6 H6 0.9500 . ?
C6 C5 1.362(5) . ?
C32 H32 0.9500 . ?
C5 H5 0.9500 . ?
C34 H34 0.9500 . ?
C34 C35 1.364(5) . ?
C20 H20 0.9500 . ?
C20 C19 1.374(5) . ?
C35 H35 0.9500 . ?
C3 H3A 0.9500 . ?
C36 H36A 0.9800 . ?
C36 H36B 0.9800 . ?
C36 H36C 0.9800 . ?
C37 H37A 0.9800 . ?
C37 H37B 0.9800 . ?
C37 H37C 0.9800 . ?
C18 H18 0.9500 . ?
C18 C19 1.372(5) . ?
C19 H19 0.9500 . ?
C25 C26 1.35(2) . ?
C25 C24 1.409(19) . ?
C25 C30 1.522(16) . ?
C12 C11 1.37(3) . ?
C12 C13 1.42(2) . ?
C12 C14 1.507(18) . ?
C28 H28 0.9500 . ?
C28 C23 1.401(19) . ?
C28 C27 1.402(18) . ?
C26 H26 0.9500 . ?
C26 C27 1.366(16) . ?
C8 C9 1.425(18) . ?
C8 C13 1.393(16) . ?
C29 H29A 0.9800 . ?
C29 H29B 0.9800 . ?
C29 H29C 0.9800 . ?
C29 C24 1.484(13) . ?
C15 H15A 0.9800 . ?
C15 H15B 0.9800 . ?
C15 H15C 0.9800 . ?
C15 C13 1.497(16) . ?
C11 H11 0.9500 . ?
C11 C10 1.373(15) . ?
C23 C24 1.422(14) . ?
C9 H9A 0.9500 . ?
C9 C10 1.360(14) . ?
C27 H27 0.9500 . ?
C30 H30A 0.9800 . ?
C30 H30B 0.9800 . ?
C30 H30C 0.9800 . ?
C14 H14A 0.9800 . ?
C14 H14B 0.9800 . ?
C14 H14C 0.9800 . ?
C10 H10 0.9500 . ?
C49 H49 0.9500 . ?
C49 C47 1.37(3) . ?
C49 C48 1.31(3) . ?
C50 H50 0.9500 . ?
C50 C44 1.35(2) . ?
C50 C53 1.34(2) . ?
C38 C51 1.31(2) . ?
C38 C39 1.471(19) . ?
C38 C42 1.47(3) . ?
C40 H40A 0.9800 . ?
C40 H40B 0.9800 . ?
C40 H40C 0.9800 . ?
C40 C42 1.52(3) . ?
C41 C45 1.32(3) . ?
C41 C43 1.51(2) . ?
C41 C52 1.47(2) . ?
C45 N8 1.47(3) . ?
C45 C47 1.36(3) . ?
C46 H46A 0.9800 . ?
C46 H46B 0.9800 . ?
C46 H46C 0.9800 . ?
C46 C52 1.51(2) . ?
N8 H8 0.88(2) . ?
N9 H9 0.87(2) . ?
N9 C51 1.50(3) . ?
C51 C44 1.39(3) . ?
C39 H39A 0.9800 . ?
C39 H39B 0.9800 . ?
C39 H39C 0.9800 . ?
C43 H43A 0.9800 . ?
C43 H43B 0.9800 . ?
C43 H43C 0.9800 . ?
C47 H47 0.9500 . ?
C42 C53 1.39(3) . ?
C44 H44 0.9500 . ?
C48 H48 0.9500 . ?
C48 C52 1.38(4) . ?
C53 H53 0.9500 . ?

loop_
_geom_torsion_atom_site_label_1
_geom_torsion_atom_site_label_2
_geom_torsion_atom_site_label_3
_geom_torsion_atom_site_label_4
_geom_torsion
_geom_torsion_site_symmetry_1
_geom_torsion_site_symmetry_2
_geom_torsion_site_symmetry_3
_geom_torsion_site_symmetry_4
_geom_torsion_publ_flag
O2 C1 C2 C7 -170.1(3) . . . . ?
O2 C1 C2 C3 10.4(5) . . . . ?
O3 C16 C17 C22 177.3(3) . . . . ?
O3 C16 C17 C18 -0.8(5) . . . . ?
O4 C16 C17 C22 -3.5(6) . . . . ?
O4 C16 C17 C18 178.4(4) . . . . ?
O1 C1 C2 C7 11.3(5) . . . . ?
O1 C1 C2 C3 -168.2(3) . . . . ?
N4 C33 C32 C31 -1.4(5) . . . . ?
N4 C34 C35 C31 1.0(5) . . . . ?
N3 C31 C32 C33 -177.6(3) . . . . ?
N3 C31 C35 C34 177.9(3) . . . . ?
N2 C23 C24 C25 178.2(12) . . . . ?
N2 C23 C24 C29 -2.7(15) . . . . ?
N1 C7 C6 C5 -170.2(6) . . . . ?
N1 C8 C9 C10 -179.4(11) . . . . ?
N1 C8 C13 C12 -177.6(13) . . . . ?
N1 C8 C13 C15 4.9(18) . . . . ?
C1 C2 C7 N1 -10.4(8) . . . . ?
C1 C2 C7 C6 -179.6(3) . . . . ?
C1 C2 C7 N8 13.6(10) . . . . ?
C1 C2 C3 C4 179.1(3) . . . . ?
C2 C7 C6 C5 -0.3(6) . . . . ?
C2 C7 N8 C45 173.7(11) . . . . ?
C16 C17 C22 N2 12.4(8) . . . . ?
C16 C17 C22 C21 -178.7(3) . . . . ?
C16 C17 C22 N9 -10.6(10) . . . . ?
C16 C17 C18 C19 178.8(4) . . . . ?
C17 C22 N9 C51 -171.3(11) . . . . ?
C17 C18 C19 C20 -1.5(6) . . . . ?
C21 C22 N9 C51 -3.7(19) . . . . ?
C21 C20 C19 C18 2.3(6) . . . . ?
C33 N4 C34 C35 -0.4(5) . . . . ?
C22 N2 C23 C28 -91.4(14) . . . . ?
C22 N2 C23 C24 88.7(12) . . . . ?
C22 C17 C18 C19 0.6(6) . . . . ?
C22 C21 C20 C19 -2.4(6) . . . . ?
C22 N9 C51 C38 -75(2) . . . . ?
C22 N9 C51 C44 110.2(16) . . . . ?
C7 N1 C8 C9 92.2(14) . . . . ?
C7 N1 C8 C13 -87.7(13) . . . . ?
C7 C2 C3 C4 -0.5(6) . . . . ?
C7 C6 C5 C4 1.2(6) . . . . ?
C6 C7 N8 C45 7.4(18) . . . . ?
C32 C31 C35 C34 -1.7(5) . . . . ?
C5 C4 C3 C2 1.4(6) . . . . ?
C34 N4 C33 C32 0.7(5) . . . . ?
C20 C21 C22 N2 170.9(6) . . . . ?
C20 C21 C22 C17 1.5(6) . . . . ?
C20 C21 C22 N9 -166.4(9) . . . . ?
C35 C31 C32 C33 1.9(5) . . . . ?
C3 C2 C7 N1 169.1(6) . . . . ?
C3 C2 C7 C6 -0.1(5) . . . . ?
C3 C2 C7 N8 -166.9(9) . . . . ?
C3 C4 C5 C6 -1.7(6) . . . . ?
C36 N3 C31 C32 1.2(5) . . . . ?
C36 N3 C31 C35 -178.3(3) . . . . ?
C37 N3 C31 C32 -177.1(3) . . . . ?
C37 N3 C31 C35 3.4(5) . . . . ?
C18 C17 C22 N2 -169.5(6) . . . . ?
C18 C17 C22 C21 -0.6(5) . . . . ?
C18 C17 C22 N9 167.6(9) . . . . ?
C25 C26 C27 C28 -5.2(16) . . . . ?
C12 C11 C10 C9 3.0(15) . . . . ?
C28 C23 C24 C25 -1.7(14) . . . . ?
C28 C23 C24 C29 177.3(10) . . . . ?
C26 C25 C24 C29 -177.2(11) . . . . ?
C26 C25 C24 C23 1.7(16) . . . . ?
C8 N1 C7 C2 -176.4(7) . . . . ?
C8 N1 C7 C6 -7.2(12) . . . . ?
C8 C9 C10 C11 -3.4(15) . . . . ?
C11 C12 C13 C8 -2.9(19) . . . . ?
C11 C12 C13 C15 174.6(12) . . . . ?
C23 N2 C22 C17 177.6(8) . . . . ?
C23 N2 C22 C21 8.8(13) . . . . ?
C23 C28 C27 C26 5.2(17) . . . . ?
C9 C8 C13 C12 2.5(16) . . . . ?
C9 C8 C13 C15 -175.0(12) . . . . ?
C24 C25 C26 C27 1.8(18) . . . . ?
C13 C12 C11 C10 0.2(19) . . . . ?
C13 C8 C9 C10 0.5(16) . . . . ?
C27 C28 C23 N2 178.4(12) . . . . ?
C27 C28 C23 C24 -1.7(17) . . . . ?
C30 C25 C26 C27 -178.2(9) . . . . ?
C30 C25 C24 C29 2.7(15) . . . . ?
C30 C25 C24 C23 -178.3(8) . . . . ?
C14 C12 C11 C10 178.9(9) . . . . ?
C14 C12 C13 C8 178.3(9) . . . . ?
C14 C12 C13 C15 -4.2(18) . . . . ?
C49 C48 C52 C41 -2(2) . . . . ?
C49 C48 C52 C46 -176.7(14) . . . . ?
C38 C51 C44 C50 0(2) . . . . ?
C38 C42 C53 C50 -2(2) . . . . ?
C40 C42 C53 C50 -178.9(13) . . . . ?
C41 C45 N8 C7 69(2) . . . . ?
C41 C45 C47 C49 1(3) . . . . ?
C45 C41 C52 C46 179.5(13) . . . . ?
C45 C41 C52 C48 5(2) . . . . ?
N8 C7 C6 C5 166.1(9) . . . . ?
N8 C45 C47 C49 -177.7(18) . . . . ?
N9 C51 C44 C50 173.9(16) . . . . ?
C51 C38 C42 C40 178.0(12) . . . . ?
C51 C38 C42 C53 1(2) . . . . ?
C39 C38 C51 N9 8(2) . . . . ?
C39 C38 C51 C44 -178.6(15) . . . . ?
C39 C38 C42 C40 -3(2) . . . . ?
C39 C38 C42 C53 179.6(13) . . . . ?
C43 C41 C45 N8 -3(3) . . . . ?
C43 C41 C45 C47 179(2) . . . . ?
C43 C41 C52 C46 -3(2) . . . . ?
C43 C41 C52 C48 -178.0(16) . . . . ?
C47 C49 C48 C52 -1(2) . . . . ?
C47 C45 N8 C7 -112.6(17) . . . . ?
C42 C38 C51 N9 -173.8(16) . . . . ?
C42 C38 C51 C44 0(2) . . . . ?
C44 C50 C53 C42 2(2) . . . . ?
C48 C49 C47 C45 2(3) . . . . ?
C52 C41 C45 N8 174.4(15) . . . . ?
C52 C41 C45 C47 -4(2) . . . . ?
C53 C50 C44 C51 -1(2) . . . . ?
